data_2243354
loop_
_publ_author_name
'Ezawa, Toshinari'
'Inoue, Yutaka'
'Murata, Isamu'
'Suzuki, Mitsuaki'
'Takao, Koichi'
'Sugita, Yoshiaki'
'Kanamoto, Ikuo'

_publ_section_title
;
 Syntheses and crystal structures of two piperine derivatives
;
_journal_coeditor_code HB7897
_journal_issue 5
_journal_name_full 'Acta Crystallographica Section E'
_journal_page_first 646
_journal_page_last 650
_journal_paper_doi 10.1107/S2056989020004648
_journal_volume 76
_journal_year 2020
_chemical_formula_iupac 'C18 H21 N O3'
_chemical_formula_moiety 'C18 H21 N O3'
_chemical_formula_sum 'C18 H21 N O3'
_chemical_formula_weight 299.36
_chemical_name_systematic
;
5-(2<i>H</i>-1,3-Benzodioxol-5-yl)-<i>N</i>-cyclohexylpenta-2,4-dienamide
;
_space_group_crystal_system monoclinic
_space_group_IT_number 14
_space_group_name_Hall '-P 2ybc'
_space_group_name_H-M_alt 'P 1 21/c 1'
_atom_sites_solution_hydrogens mixed
_atom_sites_solution_primary dual
_audit_creation_method SHELXL-2018/3
_cell_angle_alpha 90
_cell_angle_beta 97.683(2)
_cell_angle_gamma 90
_cell_formula_units_Z 4
_cell_length_a 11.4982(7)
_cell_length_b 5.0086(3)
_cell_length_c 26.7240(16)
_cell_measurement_reflns_used 9948
_cell_measurement_temperature 90(2)
_cell_measurement_theta_max 33.49
_cell_measurement_theta_min 2.51
_cell_volume 1525.22(16)
_computing_cell_refinement
;
SAINT (Bruker, 2018)
;
_computing_data_collection
;
APEX3 (Bruker, 2018)
;
_computing_data_reduction
;
SAINT (Bruker, 2018)
;
_computing_molecular_graphics
;
<i>ShelXle</i> (H\"ubschle et al., 2011)
;
_computing_publication_material
;
<i>Generate Report</i> (Bruker, 2018)
;
_computing_structure_refinement
;
<i>SHELXL2018/3</i> (Sheldrick, 2015b)
;
_computing_structure_solution
;
<i>SHELXT2014/5</i> (Sheldrick, 2015a)
;
_diffrn_ambient_temperature 90(2)
_diffrn_detector_area_resol_mean 7.391
_diffrn_measured_fraction_theta_full 0.999
_diffrn_measured_fraction_theta_max 0.998
_diffrn_measurement_device_type 'Bruker D8 goniometer'
_diffrn_measurement_method '\w scans'
_diffrn_radiation_monochromator 'multilayered conforacal mirror'
_diffrn_radiation_type MoK\a
_diffrn_radiation_wavelength 0.71073
_diffrn_reflns_av_R_equivalents 0.0659
_diffrn_reflns_av_unetI/netI 0.0445
_diffrn_reflns_limit_h_max 16
_diffrn_reflns_limit_h_min -16
_diffrn_reflns_limit_k_max 7
_diffrn_reflns_limit_k_min -7
_diffrn_reflns_limit_l_max 38
_diffrn_reflns_limit_l_min -38
_diffrn_reflns_number 27741
_diffrn_reflns_theta_full 25.242
_diffrn_reflns_theta_max 30.995
_diffrn_reflns_theta_min 2.197
_diffrn_source 'microfocus X-ray tube'
_exptl_absorpt_coefficient_mu 0.088
_exptl_absorpt_correction_T_max 0.7467
_exptl_absorpt_correction_T_min 0.5802
_exptl_absorpt_correction_type multi-scan
_exptl_absorpt_process_details
;
(SADABS; Bruker, 2018)
;
_exptl_crystal_colour light-yellow
_exptl_crystal_density_diffrn 1.304
_exptl_crystal_description needle
_exptl_crystal_F_000 640
_exptl_crystal_size_max 0.584
_exptl_crystal_size_mid 0.071
_exptl_crystal_size_min 0.065
_refine_diff_density_max 0.421
_refine_diff_density_min -0.262
_refine_ls_extinction_method none
_refine_ls_goodness_of_fit_ref 1.067
_refine_ls_hydrogen_treatment mixed
_refine_ls_matrix_type full
_refine_ls_number_parameters 202
_refine_ls_number_reflns 4862
_refine_ls_number_restraints 0
_refine_ls_restrained_S_all 1.067
_refine_ls_R_factor_all 0.0578
_refine_ls_R_factor_gt 0.0488
_refine_ls_shift/su_max 0.001
_refine_ls_shift/su_mean 0.000
_refine_ls_structure_factor_coef Fsqd
_refine_ls_weighting_details 'w=1/[\s^2^(Fo^2^)+(0.0455P)^2^+0.7464P] where P=(Fo^2^+2Fc^2^)/3'
_refine_ls_weighting_scheme calc
_refine_ls_wR_factor_gt 0.1158
_refine_ls_wR_factor_ref 0.1211
_reflns_number_gt 4204
_reflns_number_total 4862
_reflns_threshold_expression 'I > 2\s(I)'
_cod_data_source_file hb7897sup1.cif
_cod_data_source_block I
_cod_original_sg_symbol_H-M 'P 21/c'
_cod_database_code 2243354
_shelx_space_group_comment
;
The symmetry employed for this shelxl refinement is uniquely defined
by the following loop, which should always be used as a source of
symmetry information in preference to the above space-group names.
They are only intended as comments.
;
_shelx_estimated_absorpt_t_min 0.950
_shelx_estimated_absorpt_t_max 0.994

loop_
_space_group_symop_operation_xyz
'x, y, z'
'-x, y+1/2, -z+1/2'
'-x, -y, -z'
'x, -y-1/2, z-1/2'

loop_
_atom_site_type_symbol
_atom_site_label
_atom_site_fract_x
_atom_site_fract_y
_atom_site_fract_z
_atom_site_U_iso_or_equiv
_atom_site_adp_type
_atom_site_calc_flag
_atom_site_occupancy
_atom_site_disorder_assembly
_atom_site_disorder_group
O O1 0.96864(7) 0.23821(16) 0.65434(3) 0.01577(17) Uani d 1 . .
O O2 0.26072(7) 0.95788(18) 0.47532(3) 0.01982(18) Uani d 1 . .
O O3 0.09239(7) 0.7586(2) 0.49784(4) 0.0246(2) Uani d 1 . .
N N1 1.02983(8) 0.66732(19) 0.66764(4) 0.01464(18) Uani d 1 . .
H H1 1.0072(13) 0.834(3) 0.6656(6) 0.018 Uiso d 1 . .
C C1 1.35763(10) 0.7868(2) 0.69502(4) 0.0179(2) Uani d 1 . .
H H1A 1.387593 0.633931 0.677037 0.021 Uiso calc 1 . .
H H1AB 1.404140 0.946479 0.688562 0.021 Uiso calc 1 . .
C C2 1.37316(10) 0.7289(2) 0.75164(4) 0.0177(2) Uani d 1 . .
H H2A 1.456652 0.689410 0.763536 0.021 Uiso calc 1 . .
H H2AB 1.350298 0.887869 0.770054 0.021 Uiso calc 1 . .
C C3 1.29754(11) 0.4914(2) 0.76259(4) 0.0184(2) Uani d 1 . .
H H3A 1.306633 0.458942 0.799445 0.022 Uiso calc 1 . .
H H3AB 1.324548 0.329830 0.746168 0.022 Uiso calc 1 . .
C C4 1.16802(10) 0.5412(2) 0.74321(4) 0.0174(2) Uani d 1 . .
H H4A 1.121475 0.381401 0.749567 0.021 Uiso calc 1 . .
H H4AB 1.139004 0.693282 0.761708 0.021 Uiso calc 1 . .
C C5 1.15165(9) 0.6024(2) 0.68667(4) 0.01204(19) Uani d 1 . .
H H5 1.174757 0.440743 0.668389 0.014 Uiso calc 1 . .
C C6 1.22876(10) 0.8346(2) 0.67461(4) 0.0156(2) Uani d 1 . .
H H6A 1.201602 1.000303 0.689604 0.019 Uiso calc 1 . .
H H6AB 1.220984 0.859459 0.637563 0.019 Uiso calc 1 . .
C C7 0.13448(10) 0.9561(2) 0.46564(4) 0.0178(2) Uani d 1 . .
H H00F 0.103160 1.134167 0.472821 0.021 Uiso calc 1 . .
H H00G 0.108313 0.912274 0.429779 0.021 Uiso calc 1 . .
C C8 0.29070(10) 0.7663(2) 0.51139(4) 0.0146(2) Uani d 1 . .
C C9 0.19016(9) 0.6451(2) 0.52444(4) 0.0157(2) Uani d 1 . .
C C10 0.19552(10) 0.4395(2) 0.55871(4) 0.0172(2) Uani d 1 . .
H H10 0.126694 0.356487 0.567425 0.021 Uiso calc 1 . .
C C11 0.30804(10) 0.3586(2) 0.58014(4) 0.0154(2) Uani d 1 . .
H H11 0.315407 0.213891 0.603318 0.018 Uiso calc 1 . .
C C12 0.40980(9) 0.4841(2) 0.56850(4) 0.0135(2) Uani d 1 . .
C C13 0.40115(9) 0.6936(2) 0.53284(4) 0.0142(2) Uani d 1 . .
H H13 0.469038 0.780458 0.524074 0.017 Uiso calc 1 . .
C C14 0.52399(9) 0.3949(2) 0.59388(4) 0.0151(2) Uani d 1 . .
H H14 0.528504 0.219194 0.607404 0.018 Uiso calc 1 . .
C C15 0.62312(9) 0.5413(2) 0.59963(4) 0.0153(2) Uani d 1 . .
H H15 0.618873 0.720765 0.588024 0.018 Uiso calc 1 . .
C C16 0.73553(9) 0.4407(2) 0.62246(4) 0.0144(2) Uani d 1 . .
H H16 0.741526 0.256496 0.630909 0.017 Uiso calc 1 . .
C C17 0.83199(9) 0.5927(2) 0.63240(4) 0.0147(2) Uani d 1 . .
H H17 0.825437 0.779183 0.626212 0.018 Uiso calc 1 . .
C C18 0.94810(9) 0.4819(2) 0.65259(4) 0.01252(19) Uani d 1 . .

loop_
_atom_site_aniso_label
_atom_site_aniso_U_11
_atom_site_aniso_U_22
_atom_site_aniso_U_33
_atom_site_aniso_U_12
_atom_site_aniso_U_13
_atom_site_aniso_U_23
O1 0.0151(4) 0.0087(3) 0.0230(4) 0.0010(3) 0.0008(3) 0.0012(3)
O2 0.0130(4) 0.0226(4) 0.0237(4) 0.0022(3) 0.0019(3) 0.0074(3)
O3 0.0116(4) 0.0333(5) 0.0284(5) 0.0015(4) 0.0014(3) 0.0109(4)
N1 0.0124(4) 0.0082(4) 0.0228(5) 0.0014(3) 0.0006(3) 0.0001(3)
C1 0.0146(5) 0.0186(5) 0.0199(5) -0.0044(4) 0.0007(4) 0.0004(4)
C2 0.0181(5) 0.0134(5) 0.0201(5) 0.0006(4) -0.0034(4) -0.0003(4)
C3 0.0222(5) 0.0137(5) 0.0181(5) 0.0006(4) -0.0016(4) 0.0024(4)
C4 0.0191(5) 0.0176(5) 0.0160(5) -0.0002(4) 0.0037(4) 0.0016(4)
C5 0.0112(4) 0.0089(4) 0.0158(5) 0.0010(3) 0.0012(3) 0.0004(3)
C6 0.0160(5) 0.0119(5) 0.0181(5) -0.0033(4) -0.0007(4) 0.0031(4)
C7 0.0140(5) 0.0196(5) 0.0195(5) 0.0029(4) 0.0010(4) 0.0003(4)
C8 0.0149(5) 0.0148(5) 0.0144(5) 0.0007(4) 0.0035(4) -0.0001(4)
C9 0.0106(4) 0.0198(5) 0.0167(5) 0.0007(4) 0.0020(4) -0.0022(4)
C10 0.0128(5) 0.0208(5) 0.0183(5) -0.0038(4) 0.0035(4) -0.0010(4)
C11 0.0148(5) 0.0160(5) 0.0156(5) -0.0028(4) 0.0031(4) 0.0003(4)
C12 0.0121(4) 0.0134(5) 0.0153(5) -0.0005(4) 0.0030(3) -0.0015(4)
C13 0.0117(4) 0.0145(5) 0.0169(5) -0.0008(4) 0.0037(4) 0.0006(4)
C14 0.0137(5) 0.0148(5) 0.0169(5) 0.0016(4) 0.0030(4) 0.0016(4)
C15 0.0138(5) 0.0138(5) 0.0183(5) 0.0025(4) 0.0027(4) 0.0006(4)
C16 0.0144(5) 0.0129(5) 0.0162(5) 0.0023(4) 0.0029(4) 0.0011(4)
C17 0.0138(5) 0.0110(4) 0.0194(5) 0.0030(4) 0.0023(4) 0.0020(4)
C18 0.0127(4) 0.0108(4) 0.0143(5) 0.0006(4) 0.0027(3) 0.0010(3)

loop_
_atom_type_symbol
_atom_type_description
_atom_type_scat_dispersion_real
_atom_type_scat_dispersion_imag
_atom_type_scat_source
C C 0.0033 0.0016 'International Tables Vol C Tables 4.2.6.8 and 6.1.1.4'
H H 0.0000 0.0000 'International Tables Vol C Tables 4.2.6.8 and 6.1.1.4'
N N 0.0061 0.0033 'International Tables Vol C Tables 4.2.6.8 and 6.1.1.4'
O O 0.0106 0.0060 'International Tables Vol C Tables 4.2.6.8 and 6.1.1.4'

loop_
_geom_angle_atom_site_label_1
_geom_angle_atom_site_label_2
_geom_angle_atom_site_label_3
_geom_angle_site_symmetry_1
_geom_angle_site_symmetry_3
_geom_angle
_geom_angle_publ_flag
C8 O2 C7 . . 105.94(9) ?
C9 O3 C7 . . 106.11(9) ?
C18 N1 C5 . . 123.36(9) ?
C18 N1 H1 . . 116.8(10) ?
C5 N1 H1 . . 119.9(10) ?
C2 C1 C6 . . 111.27(9) ?
C2 C1 H1A . . 109.4 ?
C6 C1 H1A . . 109.4 ?
C2 C1 H1AB . . 109.4 ?
C6 C1 H1AB . . 109.4 ?
H1A C1 H1AB . . 108.0 ?
C3 C2 C1 . . 110.13(9) ?
C3 C2 H2A . . 109.6 ?
C1 C2 H2A . . 109.6 ?
C3 C2 H2AB . . 109.6 ?
C1 C2 H2AB . . 109.6 ?
H2A C2 H2AB . . 108.1 ?
C2 C3 C4 . . 111.23(9) ?
C2 C3 H3A . . 109.4 ?
C4 C3 H3A . . 109.4 ?
C2 C3 H3AB . . 109.4 ?
C4 C3 H3AB . . 109.4 ?
H3A C3 H3AB . . 108.0 ?
C5 C4 C3 . . 110.66(9) ?
C5 C4 H4A . . 109.5 ?
C3 C4 H4A . . 109.5 ?
C5 C4 H4AB . . 109.5 ?
C3 C4 H4AB . . 109.5 ?
H4A C4 H4AB . . 108.1 ?
N1 C5 C6 . . 108.34(9) ?
N1 C5 C4 . . 111.98(9) ?
C6 C5 C4 . . 111.37(9) ?
N1 C5 H5 . . 108.3 ?
C6 C5 H5 . . 108.3 ?
C4 C5 H5 . . 108.3 ?
C5 C6 C1 . . 111.66(9) ?
C5 C6 H6A . . 109.3 ?
C1 C6 H6A . . 109.3 ?
C5 C6 H6AB . . 109.3 ?
C1 C6 H6AB . . 109.3 ?
H6A C6 H6AB . . 107.9 ?
O3 C7 O2 . . 107.98(9) ?
O3 C7 H00F . . 110.1 ?
O2 C7 H00F . . 110.1 ?
O3 C7 H00G . . 110.1 ?
O2 C7 H00G . . 110.1 ?
H00F C7 H00G . . 108.4 ?
C13 C8 O2 . . 127.72(10) ?
C13 C8 C9 . . 122.25(10) ?
O2 C8 C9 . . 110.03(10) ?
O3 C9 C10 . . 128.10(10) ?
O3 C9 C8 . . 109.91(10) ?
C10 C9 C8 . . 121.98(10) ?
C9 C10 C11 . . 116.43(10) ?
C9 C10 H10 . . 121.8 ?
C11 C10 H10 . . 121.8 ?
C12 C11 C10 . . 122.19(11) ?
C12 C11 H11 . . 118.9 ?
C10 C11 H11 . . 118.9 ?
C11 C12 C13 . . 119.88(10) ?
C11 C12 C14 . . 118.98(10) ?
C13 C12 C14 . . 121.13(10) ?
C8 C13 C12 . . 117.22(10) ?
C8 C13 H13 . . 121.4 ?
C12 C13 H13 . . 121.4 ?
C15 C14 C12 . . 125.40(10) ?
C15 C14 H14 . . 117.3 ?
C12 C14 H14 . . 117.3 ?
C14 C15 C16 . . 123.65(11) ?
C14 C15 H15 . . 118.2 ?
C16 C15 H15 . . 118.2 ?
C17 C16 C15 . . 123.70(10) ?
C17 C16 H16 . . 118.1 ?
C15 C16 H16 . . 118.1 ?
C16 C17 C18 . . 122.76(10) ?
C16 C17 H17 . . 118.6 ?
C18 C17 H17 . . 118.6 ?
O1 C18 N1 . . 123.06(10) ?
O1 C18 C17 . . 122.66(10) ?
N1 C18 C17 . . 114.26(9) ?

loop_
_geom_bond_atom_site_label_1
_geom_bond_atom_site_label_2
_geom_bond_site_symmetry_2
_geom_bond_distance
_geom_bond_publ_flag
O1 C18 . 1.2429(13) ?
O2 C8 . 1.3710(14) ?
O2 C7 . 1.4400(14) ?
O3 C9 . 1.3705(14) ?
O3 C7 . 1.4372(15) ?
N1 C18 . 1.3440(14) ?
N1 C5 . 1.4614(13) ?
N1 H1 . 0.874(16) ?
C1 C2 . 1.5275(16) ?
C1 C6 . 1.5279(16) ?
C1 H1A . 0.9900 ?
C1 H1AB . 0.9900 ?
C2 C3 . 1.5246(17) ?
C2 H2A . 0.9900 ?
C2 H2AB . 0.9900 ?
C3 C4 . 1.5305(16) ?
C3 H3A . 0.9900 ?
C3 H3AB . 0.9900 ?
C4 C5 . 1.5284(15) ?
C4 H4A . 0.9900 ?
C4 H4AB . 0.9900 ?
C5 C6 . 1.5228(15) ?
C5 H5 . 1.0000 ?
C6 H6A . 0.9900 ?
C6 H6AB . 0.9900 ?
C7 H00F . 0.9900 ?
C7 H00G . 0.9900 ?
C8 C13 . 1.3710(15) ?
C8 C9 . 1.3909(15) ?
C9 C10 . 1.3741(16) ?
C10 C11 . 1.4028(15) ?
C10 H10 . 0.9500 ?
C11 C12 . 1.3991(15) ?
C11 H11 . 0.9500 ?
C12 C13 . 1.4120(15) ?
C12 C14 . 1.4648(15) ?
C13 H13 . 0.9500 ?
C14 C15 . 1.3468(15) ?
C14 H14 . 0.9500 ?
C15 C16 . 1.4442(15) ?
C15 H15 . 0.9500 ?
C16 C17 . 1.3423(15) ?
C16 H16 . 0.9500 ?
C17 C18 . 1.4793(15) ?
C17 H17 . 0.9500 ?

loop_
_geom_hbond_atom_site_label_D
_geom_hbond_atom_site_label_H
_geom_hbond_atom_site_label_A
_geom_hbond_site_symmetry_A
_geom_hbond_distance_DH
_geom_hbond_distance_HA
_geom_hbond_distance_DA
_geom_hbond_angle_DHA
_geom_hbond_publ_flag
N1 H1 O1 1_565 0.874(16) 2.086(16) 2.9547(12) 172.8(14) yes

_cod_database_fobs_code 2243354
